data_4321536
loop_
_publ_author_name
'Qian-Feng Zhang'
'Hegen Zheng'
'Wai-Yeung Wong'
'Wing-Tak Wong'
'Wa-Hung Leung'

_publ_section_title
;
 Ruthenium(II) Ammine and Hydrazine Complexes with [N(Ph2PQ)2]- (Q = S,
 Se) Ligands
;
_journal_name_full 'Inorganic Chemistry'
_journal_page_first 5255
_journal_page_last 5264
_journal_paper_doi 10.1021/ic000291c
_journal_volume 39
_journal_year 2000
_chemical_formula_sum 'C67 H57 Cl2 N3 P5 Ru Se4'
_chemical_formula_weight 1546.82
_chemical_name_systematic
; 
 ? 
;
_space_group_IT_number 2
_symmetry_cell_setting triclinic
_symmetry_space_group_name_Hall '-P 1'
_symmetry_space_group_name_H-M 'P -1'
_atom_sites_solution_hydrogens geom
_atom_sites_solution_primary direct
_atom_sites_solution_secondary difmap
_audit_creation_method SHELXL-97
_cell_angle_alpha 90.4100(10)
_cell_angle_beta 102.1260(10)
_cell_angle_gamma 109.5790(10)
_cell_formula_units_Z 2
_cell_length_a 13.0385(6)
_cell_length_b 14.1278(6)
_cell_length_c 19.5468(8)
_cell_measurement_temperature 293(2)
_cell_volume 3305.0(2)
_computing_structure_refinement 'SHELXL-97 (Sheldrick, 1997)'
_computing_structure_solution 'SHELXS-97 (Sheldrick, 1990)'
_diffrn_ambient_temperature 293(2)
_diffrn_measured_fraction_theta_full 0.940
_diffrn_measured_fraction_theta_max 0.940
_diffrn_radiation_monochromator graphite
_diffrn_radiation_source 'fine-focus sealed tube'
_diffrn_radiation_type MoK\a
_diffrn_radiation_wavelength 0.71073
_diffrn_reflns_av_R_equivalents 0.0212
_diffrn_reflns_av_sigmaI/netI 0.0519
_diffrn_reflns_limit_h_max 7
_diffrn_reflns_limit_h_min -16
_diffrn_reflns_limit_k_max 18
_diffrn_reflns_limit_k_min -18
_diffrn_reflns_limit_l_max 25
_diffrn_reflns_limit_l_min -24
_diffrn_reflns_number 19778
_diffrn_reflns_theta_full 27.51
_diffrn_reflns_theta_max 27.51
_diffrn_reflns_theta_min 1.54
_exptl_absorpt_coefficient_mu 2.684
_exptl_crystal_density_diffrn 1.554
_exptl_crystal_density_method 'not measured'
_exptl_crystal_F_000 1538
_refine_diff_density_max 1.100
_refine_diff_density_min -0.533
_refine_diff_density_rms 0.117
_refine_ls_extinction_coef 0.00058(12)
_refine_ls_extinction_expression Fc^*^=kFc[1+0.001xFc^2^\l^3^/sin(2\q)]^-1/4^
_refine_ls_extinction_method SHELXL
_refine_ls_goodness_of_fit_ref 0.935
_refine_ls_hydrogen_treatment mixed
_refine_ls_matrix_type full
_refine_ls_number_parameters 741
_refine_ls_number_reflns 14289
_refine_ls_number_restraints 0
_refine_ls_restrained_S_all 0.935
_refine_ls_R_factor_all 0.0657
_refine_ls_R_factor_gt 0.0409
_refine_ls_shift/su_max 1.187
_refine_ls_shift/su_mean 0.090
_refine_ls_structure_factor_coef Fsqd
_refine_ls_weighting_details 'calc w=1/[\s^2^(Fo^2^)+(0.0643P)^2^+0.0000P] where P=(Fo^2^+2Fc^2^)/3'
_refine_ls_weighting_scheme calc
_refine_ls_wR_factor_gt 0.1050
_refine_ls_wR_factor_ref 0.1133
_reflns_number_gt 9744
_reflns_number_total 14289
_reflns_threshold_expression >2sigma(I)
_cod_data_source_file ic000291c_2.cif
_cod_data_source_block d:\data\wy0081w\work\wy0081wm
_cod_database_code 4321536

loop_
_symmetry_equiv_pos_as_xyz
'x, y, z'
'-x, -y, -z'

loop_
_atom_site_label
_atom_site_type_symbol
_atom_site_fract_x
_atom_site_fract_y
_atom_site_fract_z
_atom_site_U_iso_or_equiv
_atom_site_adp_type
_atom_site_occupancy
_atom_site_symmetry_multiplicity
_atom_site_calc_flag
_atom_site_refinement_flags
_atom_site_disorder_assembly
_atom_site_disorder_group
C10 C 1.2466(6) 0.6108(5) 0.4422(3) 0.107(2) Uani 1 1 d . . .
H10 H 1.3059 0.6066 0.4765 0.129 Uiso 1 1 calc R . .
C9 C 1.1438(6) 0.5409(5) 0.4352(3) 0.097(2) Uani 1 1 d . . .
H9 H 1.1330 0.4880 0.4641 0.116 Uiso 1 1 calc R . .
C11 C 1.2641(5) 0.6886(5) 0.3987(4) 0.098(2) Uani 1 1 d . . .
H11 H 1.3354 0.7354 0.4025 0.118 Uiso 1 1 calc R . .
C46 C 0.9631(8) 1.2809(5) 0.4660(4) 0.105(3) Uani 1 1 d . . .
H46 H 0.9418 1.2993 0.5052 0.126 Uiso 1 1 calc R . .
Ru1 Ru 0.91682(2) 0.90330(2) 0.262296(15) 0.03400(9) Uani 1 1 d . . .
Se4 Se 0.93011(3) 1.06759(3) 0.20665(2) 0.04310(11) Uani 1 1 d . . .
Se1 Se 0.89710(4) 0.74733(3) 0.32842(2) 0.04965(12) Uani 1 1 d . . .
Se2 Se 0.86942(4) 0.82501(3) 0.13819(2) 0.04409(11) Uani 1 1 d . . .
Se3 Se 1.12474(4) 0.92305(3) 0.27011(2) 0.04848(12) Uani 1 1 d . . .
P5 P 0.73449(9) 0.87581(8) 0.26245(5) 0.0401(2) Uani 1 1 d . . .
P4 P 1.06790(9) 1.18582(8) 0.27429(5) 0.0393(2) Uani 1 1 d . . .
P1 P 0.95518(9) 0.64260(8) 0.27870(5) 0.0414(2) Uani 1 1 d . . .
P2 P 0.95337(9) 0.71444(7) 0.13835(5) 0.0380(2) Uani 1 1 d . . .
P3 P 1.22235(9) 1.08138(8) 0.27446(5) 0.0406(2) Uani 1 1 d . . .
N2 N 1.1788(3) 1.1610(2) 0.30666(17) 0.0475(8) Uani 1 1 d . . .
N1 N 1.0016(3) 0.6757(2) 0.21042(16) 0.0406(8) Uani 1 1 d . . .
C37 C 1.0966(3) 1.2966(3) 0.2254(2) 0.0399(9) Uani 1 1 d . . .
C61 C 0.6229(3) 0.7513(3) 0.2350(2) 0.0476(10) Uani 1 1 d . . .
C19 C 1.0723(3) 0.7618(3) 0.0981(2) 0.0412(9) Uani 1 1 d . . .
C13 C 0.8587(3) 0.6064(3) 0.0787(2) 0.0425(9) Uani 1 1 d . . .
C55 C 0.7208(3) 0.8999(3) 0.3521(2) 0.0480(10) Uani 1 1 d . . .
C24 C 1.0575(4) 0.7970(3) 0.0311(2) 0.0534(11) Uani 1 1 d . . .
H24 H 0.9874 0.7964 0.0078 0.064 Uiso 1 1 calc R . .
C49 C 0.6604(3) 0.9500(3) 0.2087(2) 0.0441(9) Uani 1 1 d . . .
C7 C 1.0701(4) 0.6260(3) 0.3420(2) 0.0456(10) Uani 1 1 d . . .
C25 C 1.3579(3) 1.1008(3) 0.3335(2) 0.0452(10) Uani 1 1 d . . .
C18 C 0.9005(4) 0.5333(3) 0.0600(2) 0.0511(11) Uani 1 1 d . . .
H18 H 0.9766 0.5445 0.0738 0.061 Uiso 1 1 calc R . .
C12 C 1.1754(4) 0.6959(4) 0.3500(3) 0.0703(14) Uani 1 1 d . . .
H12 H 1.1867 0.7494 0.3217 0.084 Uiso 1 1 calc R . .
C31 C 1.2533(4) 1.1165(3) 0.1893(2) 0.0470(10) Uani 1 1 d . . .
C40 C 1.1494(4) 1.4668(3) 0.1535(3) 0.0578(12) Uani 1 1 d . . .
H40 H 1.1665 1.5242 0.1290 0.069 Uiso 1 1 calc R . .
C20 C 1.1772(4) 0.7642(3) 0.1319(2) 0.0539(11) Uani 1 1 d . . .
H20 H 1.1882 0.7418 0.1766 0.065 Uiso 1 1 calc R . .
C56 C 0.7632(4) 0.9980(4) 0.3835(2) 0.0571(12) Uani 1 1 d . . .
H56 H 0.7885 1.0516 0.3567 0.068 Uiso 1 1 calc R . .
C43 C 1.0258(4) 1.2244(3) 0.3502(2) 0.0479(10) Uani 1 1 d . . .
C1 C 0.8460(4) 0.5187(3) 0.2636(3) 0.0557(12) Uani 1 1 d . . .
C8 C 1.0542(5) 0.5475(4) 0.3849(2) 0.0648(13) Uani 1 1 d . . .
H8 H 0.9835 0.4992 0.3802 0.078 Uiso 1 1 calc R . .
C60 C 0.6833(4) 0.8208(4) 0.3930(2) 0.0633(13) Uani 1 1 d . . .
H60 H 0.6561 0.7548 0.3729 0.076 Uiso 1 1 calc R . .
C54 C 0.6003(4) 1.0018(3) 0.2331(3) 0.0601(12) Uani 1 1 d . . .
H54 H 0.6013 1.0061 0.2808 0.072 Uiso 1 1 calc R . .
C44 C 0.9283(4) 1.2450(3) 0.3415(3) 0.0640(13) Uani 1 1 d . . .
H44 H 0.8838 1.2397 0.2968 0.077 Uiso 1 1 calc R . .
C66 C 0.6417(4) 0.6716(4) 0.2072(3) 0.0615(12) Uani 1 1 d . . .
H66 H 0.7139 0.6780 0.2041 0.074 Uiso 1 1 calc R . .
C17 C 0.8307(5) 0.4450(3) 0.0215(2) 0.0619(13) Uani 1 1 d . . .
H17 H 0.8598 0.3969 0.0100 0.074 Uiso 1 1 calc R . .
C23 C 1.1478(5) 0.8328(4) -0.0002(3) 0.0675(14) Uani 1 1 d . . .
H23 H 1.1382 0.8564 -0.0445 0.081 Uiso 1 1 calc R . .
C42 C 1.1225(5) 1.3908(3) 0.2583(3) 0.0672(15) Uani 1 1 d . . .
H42 H 1.1236 1.3978 0.3059 0.081 Uiso 1 1 calc R . .
C14 C 0.7463(4) 0.5882(4) 0.0568(3) 0.0645(13) Uani 1 1 d . . .
H14 H 0.7161 0.6356 0.0682 0.077 Uiso 1 1 calc R . .
C33 C 1.2091(6) 1.0941(5) 0.0634(3) 0.094(2) Uani 1 1 d . . .
H33 H 1.1652 1.0563 0.0219 0.113 Uiso 1 1 calc R . .
C38 C 1.1004(4) 1.2901(3) 0.1557(2) 0.0637(14) Uani 1 1 d . . .
H38 H 1.0847 1.2273 0.1328 0.076 Uiso 1 1 calc R . .
C39 C 1.1269(5) 1.3741(3) 0.1196(3) 0.0708(15) Uani 1 1 d . . .
H39 H 1.1297 1.3687 0.0727 0.085 Uiso 1 1 calc R . .
C45 C 0.8960(6) 1.2737(4) 0.3998(4) 0.090(2) Uani 1 1 d . . .
H45 H 0.8301 1.2879 0.3941 0.108 Uiso 1 1 calc R . .
C22 C 1.2504(5) 0.8333(4) 0.0340(3) 0.0684(14) Uani 1 1 d . . .
H22 H 1.3104 0.8566 0.0125 0.082 Uiso 1 1 calc R . .
C51 C 0.5938(4) 0.9902(4) 0.0925(3) 0.0702(14) Uani 1 1 d . . .
H51 H 0.5914 0.9861 0.0447 0.084 Uiso 1 1 calc R . .
C32 C 1.1897(5) 1.0598(4) 0.1282(2) 0.0704(15) Uani 1 1 d . . .
H32 H 1.1337 0.9987 0.1297 0.084 Uiso 1 1 calc R . .
C63 C 0.4285(5) 0.6503(5) 0.2170(4) 0.0895(19) Uani 1 1 d . . .
H63 H 0.3562 0.6432 0.2203 0.107 Uiso 1 1 calc R . .
C50 C 0.6552(4) 0.9444(4) 0.1369(2) 0.0570(11) Uani 1 1 d . . .
H50 H 0.6937 0.9091 0.1189 0.068 Uiso 1 1 calc R . .
C57 C 0.7686(4) 1.0173(5) 0.4546(3) 0.0704(15) Uani 1 1 d . . .
H57 H 0.7983 1.0830 0.4754 0.085 Uiso 1 1 calc R . .
C16 C 0.7200(5) 0.4278(4) 0.0003(3) 0.0742(16) Uani 1 1 d . . .
H16 H 0.6732 0.3678 -0.0256 0.089 Uiso 1 1 calc R . .
C41 C 1.1470(5) 1.4754(3) 0.2207(3) 0.0790(18) Uani 1 1 d . . .
H41 H 1.1618 1.5386 0.2428 0.095 Uiso 1 1 calc R . .
C6 C 0.8511(5) 0.4474(4) 0.2178(3) 0.0739(15) Uani 1 1 d . . .
H6 H 0.9101 0.4628 0.1953 0.089 Uiso 1 1 calc R . .
C53 C 0.5384(4) 1.0476(4) 0.1871(3) 0.0729(15) Uani 1 1 d . . .
H53 H 0.4985 1.0823 0.2043 0.087 Uiso 1 1 calc R . .
C15 C 0.6769(5) 0.4978(4) 0.0168(3) 0.0883(19) Uani 1 1 d . . .
H15 H 0.6008 0.4859 0.0015 0.106 Uiso 1 1 calc R . .
C21 C 1.2665(4) 0.7998(4) 0.0999(3) 0.0691(14) Uani 1 1 d . . .
H21 H 1.3370 0.8011 0.1230 0.083 Uiso 1 1 calc R . .
C48 C 1.0932(5) 1.2348(3) 0.4168(2) 0.0643(13) Uani 1 1 d . . .
H48 H 1.1610 1.2240 0.4225 0.077 Uiso 1 1 calc R . .
C36 C 1.3359(5) 1.2057(4) 0.1853(3) 0.0737(15) Uani 1 1 d . . .
H36 H 1.3788 1.2454 0.2264 0.088 Uiso 1 1 calc R . .
C52 C 0.5357(5) 1.0421(4) 0.1178(3) 0.0780(16) Uani 1 1 d . . .
H52 H 0.4946 1.0734 0.0874 0.094 Uiso 1 1 calc R . .
C62 C 0.5148(4) 0.7407(4) 0.2404(3) 0.0699(14) Uani 1 1 d . . .
H62 H 0.5006 0.7941 0.2597 0.084 Uiso 1 1 calc R . .
N3 N 0.9819(3) 0.9750(2) 0.36936(15) 0.0418(8) Uani 1 1 d . . .
H3A H 0.9887 1.0398 0.3690 0.063 Uiso 1 1 calc R . .
H3B H 1.0484 0.9698 0.3866 0.063 Uiso 1 1 calc R . .
H3C H 0.9350 0.9447 0.3961 0.063 Uiso 1 1 calc R . .
C30 C 1.4173(4) 1.1931(4) 0.3705(3) 0.0708(14) Uani 1 1 d . . .
H30 H 1.3897 1.2459 0.3637 0.085 Uiso 1 1 calc R . .
C26 C 1.3986(4) 1.0218(4) 0.3448(3) 0.0636(13) Uani 1 1 d . . .
H26 H 1.3589 0.9591 0.3202 0.076 Uiso 1 1 calc R . .
C27 C 1.4983(4) 1.0366(5) 0.3927(3) 0.0804(16) Uani 1 1 d . . .
H27 H 1.5260 0.9839 0.4006 0.096 Uiso 1 1 calc R . .
C65 C 0.5550(5) 0.5804(4) 0.1832(3) 0.0800(17) Uani 1 1 d . . .
H65 H 0.5695 0.5273 0.1638 0.096 Uiso 1 1 calc R . .
C28 C 1.5564(5) 1.1300(5) 0.4287(3) 0.0857(18) Uani 1 1 d . . .
H28 H 1.6233 1.1400 0.4609 0.103 Uiso 1 1 calc R . .
C64 C 0.4498(5) 0.5697(4) 0.1883(3) 0.0897(19) Uani 1 1 d . . .
H64 H 0.3918 0.5089 0.1727 0.108 Uiso 1 1 calc R . .
C58 C 0.7288(5) 0.9370(6) 0.4935(3) 0.0852(18) Uani 1 1 d . . .
H58 H 0.7310 0.9491 0.5407 0.102 Uiso 1 1 calc R . .
C29 C 1.5171(5) 1.2078(5) 0.4176(3) 0.0886(18) Uani 1 1 d . . .
H29 H 1.5575 1.2707 0.4417 0.106 Uiso 1 1 calc R . .
C34 C 1.2924(6) 1.1829(5) 0.0613(3) 0.0908(19) Uani 1 1 d . . .
H34 H 1.3047 1.2056 0.0182 0.109 Uiso 1 1 calc R . .
C35 C 1.3565(6) 1.2377(5) 0.1208(3) 0.095(2) Uani 1 1 d . . .
H35 H 1.4147 1.2971 0.1190 0.114 Uiso 1 1 calc R . .
C59 C 0.6859(5) 0.8388(5) 0.4631(3) 0.0836(17) Uani 1 1 d . . .
H59 H 0.6591 0.7854 0.4896 0.100 Uiso 1 1 calc R . .
C47 C 1.0605(7) 1.2612(4) 0.4743(3) 0.090(2) Uani 1 1 d . . .
H47 H 1.1048 1.2655 0.5190 0.108 Uiso 1 1 calc R . .
C5 C 0.7696(7) 0.3530(4) 0.2048(4) 0.113(3) Uani 1 1 d . . .
H5 H 0.7731 0.3055 0.1730 0.136 Uiso 1 1 calc R . .
C2 C 0.7601(6) 0.4939(4) 0.2970(4) 0.113(3) Uani 1 1 d . . .
H2 H 0.7545 0.5406 0.3285 0.135 Uiso 1 1 calc R . .
C3 C 0.6804(7) 0.3968(6) 0.2833(7) 0.164(5) Uani 1 1 d . . .
H3 H 0.6224 0.3793 0.3068 0.196 Uiso 1 1 calc R . .
C4 C 0.6847(7) 0.3297(6) 0.2385(6) 0.148(4) Uani 1 1 d . . .
H4 H 0.6295 0.2662 0.2297 0.178 Uiso 1 1 calc R . .
Cl1 Cl 0.6106(5) 0.5497(4) 0.4430(4) 0.352(3) Uani 1 1 d . . .
Cl2 Cl 0.4021(6) 0.4479(4) 0.3662(5) 0.432(5) Uani 1 1 d . . .
C67 C 0.5029(13) 0.5498(11) 0.3815(9) 0.399(16) Uani 1 1 d . . .
H67A H 0.4768 0.6023 0.3951 0.479 Uiso 1 1 calc R . .
H67B H 0.5279 0.5670 0.3384 0.479 Uiso 1 1 calc R . .

loop_
_atom_site_aniso_label
_atom_site_aniso_U_11
_atom_site_aniso_U_22
_atom_site_aniso_U_33
_atom_site_aniso_U_23
_atom_site_aniso_U_13
_atom_site_aniso_U_12
C10 0.121(6) 0.080(4) 0.091(5) -0.010(4) -0.058(4) 0.049(4)
C9 0.151(6) 0.068(4) 0.060(4) 0.004(3) -0.031(4) 0.055(4)
C11 0.075(4) 0.077(4) 0.112(5) 0.000(4) -0.037(4) 0.023(3)
C46 0.187(8) 0.083(4) 0.074(5) 0.006(3) 0.080(5) 0.054(5)
Ru1 0.03572(18) 0.03864(17) 0.02909(16) 0.00217(12) 0.00517(12) 0.01598(14)
Se4 0.0435(2) 0.0407(2) 0.0397(2) 0.00467(17) -0.00091(18) 0.01384(18)
Se1 0.0667(3) 0.0545(3) 0.0424(2) 0.01588(19) 0.0225(2) 0.0333(2)
Se2 0.0538(3) 0.0497(2) 0.0326(2) -0.00134(17) 0.00233(18) 0.0273(2)
Se3 0.0417(2) 0.0442(2) 0.0620(3) 0.0029(2) 0.0104(2) 0.01870(19)
P5 0.0386(6) 0.0471(6) 0.0364(5) 0.0075(4) 0.0083(4) 0.0170(5)
P4 0.0454(6) 0.0407(5) 0.0333(5) -0.0014(4) 0.0040(4) 0.0198(5)
P1 0.0459(6) 0.0404(6) 0.0380(6) 0.0055(4) 0.0060(5) 0.0170(5)
P2 0.0423(6) 0.0386(5) 0.0321(5) -0.0016(4) 0.0048(4) 0.0149(5)
P3 0.0394(6) 0.0452(6) 0.0371(6) -0.0013(4) 0.0030(4) 0.0181(5)
N2 0.044(2) 0.051(2) 0.045(2) -0.0095(16) -0.0058(16) 0.0236(17)
N1 0.046(2) 0.0438(18) 0.0331(17) 0.0011(14) 0.0066(15) 0.0188(16)
C37 0.039(2) 0.042(2) 0.040(2) -0.0021(17) 0.0040(17) 0.0173(18)
C61 0.038(2) 0.048(2) 0.053(3) 0.013(2) 0.0049(19) 0.014(2)
C19 0.048(2) 0.038(2) 0.039(2) -0.0008(17) 0.0109(18) 0.0154(19)
C13 0.051(3) 0.043(2) 0.033(2) -0.0004(17) 0.0077(18) 0.016(2)
C55 0.040(2) 0.070(3) 0.041(2) 0.009(2) 0.0107(19) 0.026(2)
C24 0.055(3) 0.060(3) 0.040(2) 0.004(2) 0.008(2) 0.016(2)
C49 0.037(2) 0.051(2) 0.043(2) 0.0072(18) 0.0049(18) 0.0153(19)
C7 0.058(3) 0.046(2) 0.034(2) -0.0018(18) -0.0030(19) 0.028(2)
C25 0.040(2) 0.057(3) 0.040(2) 0.0011(19) 0.0064(18) 0.020(2)
C18 0.063(3) 0.046(2) 0.046(3) 0.0000(19) 0.008(2) 0.023(2)
C12 0.064(3) 0.067(3) 0.069(3) 0.008(3) -0.011(3) 0.025(3)
C31 0.050(3) 0.054(2) 0.040(2) 0.0050(19) 0.0061(19) 0.024(2)
C40 0.051(3) 0.043(2) 0.078(4) 0.013(2) 0.014(2) 0.014(2)
C20 0.052(3) 0.057(3) 0.056(3) 0.005(2) 0.012(2) 0.022(2)
C56 0.050(3) 0.076(3) 0.050(3) 0.001(2) 0.016(2) 0.025(2)
C43 0.068(3) 0.040(2) 0.045(2) 0.0066(18) 0.021(2) 0.026(2)
C1 0.050(3) 0.042(2) 0.071(3) 0.018(2) 0.005(2) 0.016(2)
C8 0.089(4) 0.054(3) 0.053(3) 0.004(2) -0.001(3) 0.038(3)
C60 0.074(3) 0.080(3) 0.051(3) 0.022(2) 0.026(3) 0.039(3)
C54 0.063(3) 0.065(3) 0.059(3) 0.004(2) 0.009(2) 0.034(3)
C44 0.085(4) 0.060(3) 0.066(3) 0.014(2) 0.036(3) 0.039(3)
C66 0.051(3) 0.061(3) 0.067(3) 0.005(2) 0.016(2) 0.012(2)
C17 0.081(4) 0.045(3) 0.057(3) -0.008(2) 0.010(3) 0.022(3)
C23 0.086(4) 0.065(3) 0.047(3) 0.005(2) 0.025(3) 0.015(3)
C42 0.091(4) 0.047(3) 0.066(3) -0.007(2) 0.040(3) 0.014(3)
C14 0.052(3) 0.066(3) 0.068(3) -0.024(3) 0.003(2) 0.018(2)
C33 0.162(7) 0.085(4) 0.038(3) 0.004(3) 0.010(3) 0.057(5)
C38 0.100(4) 0.041(2) 0.038(3) -0.0012(19) -0.001(2) 0.019(3)
C39 0.100(4) 0.051(3) 0.043(3) 0.010(2) 0.004(3) 0.012(3)
C45 0.124(6) 0.073(4) 0.108(5) 0.014(3) 0.073(5) 0.052(4)
C22 0.063(4) 0.063(3) 0.080(4) 0.005(3) 0.035(3) 0.012(3)
C51 0.072(4) 0.087(4) 0.051(3) 0.017(3) -0.001(3) 0.036(3)
C32 0.103(4) 0.062(3) 0.047(3) -0.001(2) 0.010(3) 0.033(3)
C63 0.045(3) 0.078(4) 0.136(6) 0.015(4) 0.015(3) 0.013(3)
C50 0.055(3) 0.073(3) 0.046(3) 0.005(2) 0.004(2) 0.031(2)
C57 0.059(3) 0.106(4) 0.056(3) -0.009(3) 0.012(3) 0.041(3)
C16 0.074(4) 0.056(3) 0.072(4) -0.029(3) 0.008(3) 0.001(3)
C41 0.106(5) 0.038(3) 0.097(4) -0.003(3) 0.056(4) 0.010(3)
C6 0.087(4) 0.049(3) 0.064(3) 0.007(2) -0.007(3) 0.010(3)
C53 0.072(4) 0.068(3) 0.085(4) 0.005(3) 0.001(3) 0.042(3)
C15 0.050(3) 0.087(4) 0.103(5) -0.034(4) -0.004(3) 0.006(3)
C21 0.051(3) 0.071(3) 0.085(4) 0.003(3) 0.021(3) 0.018(3)
C48 0.093(4) 0.061(3) 0.041(3) -0.006(2) 0.012(3) 0.031(3)
C36 0.072(4) 0.079(4) 0.055(3) 0.014(3) 0.010(3) 0.008(3)
C52 0.078(4) 0.072(4) 0.079(4) 0.020(3) -0.012(3) 0.037(3)
C62 0.047(3) 0.057(3) 0.099(4) 0.007(3) 0.013(3) 0.012(2)
N3 0.044(2) 0.0491(19) 0.0317(17) -0.0010(14) 0.0012(14) 0.0202(16)
C30 0.054(3) 0.071(3) 0.073(4) -0.006(3) -0.008(3) 0.017(3)
C26 0.054(3) 0.079(3) 0.065(3) 0.001(3) 0.005(2) 0.036(3)
C27 0.060(3) 0.112(5) 0.081(4) 0.011(4) 0.003(3) 0.053(3)
C65 0.071(4) 0.058(3) 0.099(5) -0.006(3) 0.019(3) 0.007(3)
C28 0.054(3) 0.129(5) 0.068(4) -0.013(4) -0.012(3) 0.039(4)
C64 0.061(4) 0.064(4) 0.114(5) 0.002(3) -0.004(3) -0.003(3)
C58 0.088(4) 0.149(6) 0.044(3) 0.015(4) 0.023(3) 0.069(4)
C29 0.066(4) 0.097(5) 0.086(4) -0.024(3) -0.015(3) 0.025(3)
C34 0.130(6) 0.096(5) 0.056(4) 0.029(3) 0.033(4) 0.044(4)
C35 0.093(5) 0.102(5) 0.079(4) 0.038(4) 0.027(4) 0.013(4)
C59 0.100(5) 0.118(5) 0.055(3) 0.036(3) 0.035(3) 0.055(4)
C47 0.150(6) 0.081(4) 0.049(3) -0.001(3) 0.032(4) 0.046(4)
C5 0.131(7) 0.049(4) 0.118(6) -0.004(3) -0.034(5) 0.014(4)
C2 0.087(5) 0.058(4) 0.205(8) 0.025(4) 0.062(5) 0.022(3)
C3 0.097(6) 0.074(5) 0.329(15) 0.063(7) 0.088(8) 0.015(5)
C4 0.090(6) 0.054(5) 0.257(13) 0.018(6) -0.014(7) 0.000(4)
Cl1 0.340(7) 0.321(6) 0.393(8) 0.155(6) 0.035(6) 0.138(5)
Cl2 0.316(8) 0.242(5) 0.699(15) 0.021(7) 0.063(8) 0.078(5)
C67 0.289(19) 0.211(14) 0.43(3) 0.161(16) -0.190(18) -0.103(14)

loop_
_atom_type_symbol
_atom_type_description
_atom_type_scat_dispersion_real
_atom_type_scat_dispersion_imag
_atom_type_scat_source
C C 0.0033 0.0016 'International Tables Vol C Tables 4.2.6.8 and 6.1.1.4'
H H 0.0000 0.0000 'International Tables Vol C Tables 4.2.6.8 and 6.1.1.4'
N N 0.0061 0.0033 'International Tables Vol C Tables 4.2.6.8 and 6.1.1.4'
P P 0.1023 0.0942 'International Tables Vol C Tables 4.2.6.8 and 6.1.1.4'
Se Se -0.0929 2.2259 'International Tables Vol C Tables 4.2.6.8 and 6.1.1.4'
Ru Ru -1.2594 0.8363 'International Tables Vol C Tables 4.2.6.8 and 6.1.1.4'
Cl Cl 0.1484 0.1585 'International Tables Vol C Tables 4.2.6.8 and 6.1.1.4'

loop_
_geom_angle_atom_site_label_1
_geom_angle_atom_site_label_2
_geom_angle_atom_site_label_3
_geom_angle
_geom_angle_site_symmetry_1
_geom_angle_site_symmetry_3
_geom_angle_publ_flag
C9 C10 C11 120.4(5) . . ?
C10 C9 C8 120.3(6) . . ?
C12 C11 C10 119.2(6) . . ?
C45 C46 C47 120.4(5) . . ?
N3 Ru1 P5 95.01(9) . . ?
N3 Ru1 Se2 172.11(9) . . ?
P5 Ru1 Se2 92.87(3) . . ?
N3 Ru1 Se1 80.90(8) . . ?
P5 Ru1 Se1 86.70(3) . . ?
Se2 Ru1 Se1 99.767(17) . . ?
N3 Ru1 Se4 94.18(8) . . ?
P5 Ru1 Se4 89.92(3) . . ?
Se2 Ru1 Se4 85.632(16) . . ?
Se1 Ru1 Se4 173.756(18) . . ?
N3 Ru1 Se3 83.16(9) . . ?
P5 Ru1 Se3 174.99(3) . . ?
Se2 Ru1 Se3 88.994(16) . . ?
Se1 Ru1 Se3 88.403(17) . . ?
Se4 Ru1 Se3 94.864(16) . . ?
P4 Se4 Ru1 106.95(3) . . ?
P1 Se1 Ru1 111.08(3) . . ?
P2 Se2 Ru1 107.48(3) . . ?
P3 Se3 Ru1 109.14(3) . . ?
C55 P5 C49 104.19(19) . . ?
C55 P5 C61 101.5(2) . . ?
C49 P5 C61 96.24(19) . . ?
C55 P5 Ru1 109.90(14) . . ?
C49 P5 Ru1 119.49(13) . . ?
C61 P5 Ru1 122.66(14) . . ?
N2 P4 C37 112.17(18) . . ?
N2 P4 C43 104.9(2) . . ?
C37 P4 C43 103.79(18) . . ?
N2 P4 Se4 117.44(13) . . ?
C37 P4 Se4 106.60(13) . . ?
C43 P4 Se4 111.19(15) . . ?
N1 P1 C7 105.81(19) . . ?
N1 P1 C1 112.0(2) . . ?
C7 P1 C1 104.8(2) . . ?
N1 P1 Se1 116.96(12) . . ?
C7 P1 Se1 107.69(13) . . ?
C1 P1 Se1 108.76(17) . . ?
N1 P2 C19 104.40(18) . . ?
N1 P2 C13 109.22(17) . . ?
C19 P2 C13 103.57(17) . . ?
N1 P2 Se2 120.43(12) . . ?
C19 P2 Se2 110.45(13) . . ?
C13 P2 Se2 107.52(14) . . ?
N2 P3 C31 110.41(19) . . ?
N2 P3 C25 103.67(18) . . ?
C31 P3 C25 105.29(19) . . ?
N2 P3 Se3 118.04(14) . . ?
C31 P3 Se3 111.24(14) . . ?
C25 P3 Se3 107.07(14) . . ?
P3 N2 P4 127.2(2) . . ?
P1 N1 P2 133.8(2) . . ?
C42 C37 C38 118.0(4) . . ?
C42 C37 P4 120.6(3) . . ?
C38 C37 P4 121.2(3) . . ?
C66 C61 C62 118.9(4) . . ?
C66 C61 P5 122.7(3) . . ?
C62 C61 P5 118.3(4) . . ?
C20 C19 C24 119.0(4) . . ?
C20 C19 P2 121.5(3) . . ?
C24 C19 P2 119.5(3) . . ?
C14 C13 C18 118.1(4) . . ?
C14 C13 P2 123.2(3) . . ?
C18 C13 P2 118.3(3) . . ?
C60 C55 C56 118.6(4) . . ?
C60 C55 P5 121.0(4) . . ?
C56 C55 P5 119.7(3) . . ?
C23 C24 C19 119.9(5) . . ?
C54 C49 C50 117.7(4) . . ?
C54 C49 P5 125.0(3) . . ?
C50 C49 P5 117.0(3) . . ?
C12 C7 C8 118.7(4) . . ?
C12 C7 P1 119.2(3) . . ?
C8 C7 P1 122.0(4) . . ?
C30 C25 C26 119.4(4) . . ?
C30 C25 P3 119.7(4) . . ?
C26 C25 P3 120.7(3) . . ?
C17 C18 C13 121.0(5) . . ?
C11 C12 C7 121.5(5) . . ?
C36 C31 C32 118.7(4) . . ?
C36 C31 P3 119.6(3) . . ?
C32 C31 P3 121.5(4) . . ?
C41 C40 C39 120.7(4) . . ?
C21 C20 C19 120.5(5) . . ?
C57 C56 C55 121.0(5) . . ?
C44 C43 C48 119.7(4) . . ?
C44 C43 P4 120.3(4) . . ?
C48 C43 P4 120.0(4) . . ?
C2 C1 C6 118.6(5) . . ?
C2 C1 P1 122.3(4) . . ?
C6 C1 P1 119.1(4) . . ?
C7 C8 C9 119.9(5) . . ?
C59 C60 C55 121.1(5) . . ?
C49 C54 C53 120.7(5) . . ?
C43 C44 C45 120.1(6) . . ?
C61 C66 C65 121.6(5) . . ?
C16 C17 C18 120.4(5) . . ?
C22 C23 C24 119.9(5) . . ?
C37 C42 C41 120.1(4) . . ?
C13 C14 C15 119.8(5) . . ?
C34 C33 C32 120.0(5) . . ?
C39 C38 C37 121.3(4) . . ?
C38 C39 C40 119.3(5) . . ?
C46 C45 C44 119.2(6) . . ?
C23 C22 C21 120.9(5) . . ?
C52 C51 C50 120.7(5) . . ?
C31 C32 C33 119.9(5) . . ?
C62 C63 C64 120.2(5) . . ?
C51 C50 C49 120.7(5) . . ?
C58 C57 C56 118.9(5) . . ?
C17 C16 C15 120.2(4) . . ?
C40 C41 C42 120.5(4) . . ?
C1 C6 C5 120.7(6) . . ?
C52 C53 C54 120.6(5) . . ?
C16 C15 C14 120.6(5) . . ?
C20 C21 C22 119.8(5) . . ?
C43 C48 C47 120.2(6) . . ?
C31 C36 C35 121.0(5) . . ?
C53 C52 C51 119.7(5) . . ?
C63 C62 C61 119.8(5) . . ?
C25 C30 C29 120.6(5) . . ?
C27 C26 C25 119.8(5) . . ?
C28 C27 C26 119.5(5) . . ?
C64 C65 C66 119.8(5) . . ?
C29 C28 C27 120.9(5) . . ?
C65 C64 C63 119.8(5) . . ?
C57 C58 C59 120.9(5) . . ?
C28 C29 C30 119.8(5) . . ?
C35 C34 C33 120.5(5) . . ?
C34 C35 C36 119.9(6) . . ?
C60 C59 C58 119.5(5) . . ?
C46 C47 C48 120.2(6) . . ?
C4 C5 C6 119.9(8) . . ?
C1 C2 C3 118.9(7) . . ?
C4 C3 C2 122.2(9) . . ?
C3 C4 C5 119.8(8) . . ?
Cl2 C67 Cl1 115.1(10) . . ?

loop_
_geom_bond_atom_site_label_1
_geom_bond_atom_site_label_2
_geom_bond_distance
_geom_bond_site_symmetry_2
_geom_bond_publ_flag
C10 C9 1.351(9) . ?
C10 C11 1.382(9) . ?
C9 C8 1.390(7) . ?
C11 C12 1.369(7) . ?
C46 C45 1.384(10) . ?
C46 C47 1.367(10) . ?
Ru1 N3 2.185(3) . ?
Ru1 P5 2.2775(11) . ?
Ru1 Se2 2.5226(5) . ?
Ru1 Se1 2.5284(5) . ?
Ru1 Se4 2.5390(5) . ?
Ru1 Se3 2.6017(5) . ?
Se4 P4 2.1738(11) . ?
Se1 P1 2.1787(11) . ?
Se2 P2 2.1870(11) . ?
Se3 P3 2.1620(11) . ?
P5 C55 1.839(4) . ?
P5 C49 1.845(4) . ?
P5 C61 1.855(4) . ?
P4 N2 1.603(3) . ?
P4 C37 1.811(4) . ?
P4 C43 1.826(4) . ?
P1 N1 1.589(3) . ?
P1 C7 1.814(4) . ?
P1 C1 1.823(4) . ?
P2 N1 1.596(3) . ?
P2 C19 1.816(4) . ?
P2 C13 1.821(4) . ?
P3 N2 1.598(3) . ?
P3 C31 1.827(4) . ?
P3 C25 1.828(4) . ?
C37 C42 1.376(5) . ?
C37 C38 1.377(6) . ?
C61 C66 1.362(6) . ?
C61 C62 1.395(6) . ?
C19 C20 1.378(6) . ?
C19 C24 1.402(6) . ?
C13 C14 1.371(6) . ?
C13 C18 1.398(6) . ?
C55 C60 1.392(6) . ?
C55 C56 1.391(6) . ?
C24 C23 1.387(6) . ?
C49 C54 1.384(6) . ?
C49 C50 1.391(6) . ?
C7 C12 1.372(6) . ?
C7 C8 1.381(6) . ?
C25 C30 1.378(6) . ?
C25 C26 1.388(6) . ?
C18 C17 1.374(6) . ?
C31 C36 1.372(6) . ?
C31 C32 1.372(6) . ?
C40 C41 1.327(7) . ?
C40 C39 1.374(6) . ?
C20 C21 1.383(6) . ?
C56 C57 1.397(6) . ?
C43 C44 1.373(6) . ?
C43 C48 1.385(6) . ?
C1 C2 1.361(7) . ?
C1 C6 1.370(7) . ?
C60 C59 1.383(7) . ?
C54 C53 1.389(7) . ?
C44 C45 1.396(7) . ?
C66 C65 1.396(6) . ?
C17 C16 1.352(7) . ?
C23 C22 1.362(8) . ?
C42 C41 1.388(7) . ?
C14 C15 1.405(6) . ?
C33 C34 1.365(8) . ?
C33 C32 1.401(7) . ?
C38 C39 1.366(6) . ?
C22 C21 1.375(7) . ?
C51 C52 1.372(7) . ?
C51 C50 1.371(6) . ?
C63 C62 1.385(7) . ?
C63 C64 1.399(8) . ?
C57 C58 1.386(8) . ?
C16 C15 1.357(7) . ?
C6 C5 1.379(8) . ?
C53 C52 1.348(7) . ?
C48 C47 1.374(7) . ?
C36 C35 1.392(7) . ?
C30 C29 1.377(7) . ?
C26 C27 1.384(7) . ?
C27 C28 1.379(8) . ?
C65 C64 1.354(8) . ?
C28 C29 1.361(8) . ?
C58 C59 1.385(8) . ?
C34 C35 1.340(8) . ?
C5 C4 1.354(11) . ?
C2 C3 1.398(9) . ?
C3 C4 1.309(13) . ?
Cl1 C67 1.646(14) . ?
Cl2 C67 1.565(11) . ?
